data_1571170
loop_
_publ_author_name
'Kang, Liping'
'Long, Sihui'

_publ_section_title
;
 5-Bromo-2-(phenylamino)benzoic acid
;
_journal_coeditor_code HB4456
_journal_issue 3
_journal_name_full IUCrData
_journal_paper_doi 10.1107/S2414314624001986
_journal_volume 9
_journal_year 2024
_chemical_formula_iupac 'C13 H10 Br N O2'
_chemical_formula_moiety 'C13 H10 Br N O2'
_chemical_formula_sum 'C13 H10 Br N O2'
_chemical_formula_weight 292.13
_chemical_name_systematic
;
5-Bromo-2-(phenylamino)benzoic acid
;
_space_group_IT_number 14
_space_group_name_Hall '-P 2yn'
_space_group_name_H-M_alt 'P 1 21/n 1'
_symmetry_cell_setting monoclinic
_symmetry_space_group_name_Hall '-P 2yn'
_symmetry_space_group_name_H-M 'P 1 21/n 1'
_atom_sites_solution_hydrogens geom
_atom_sites_solution_primary direct
_atom_sites_solution_secondary difmap
_audit_creation_method SHELXL-97
_cell_angle_alpha 90.00
_cell_angle_beta 107.0391(10)
_cell_angle_gamma 90.00
_cell_formula_units_Z 4
_cell_length_a 15.2054(3)
_cell_length_b 3.88180(10)
_cell_length_c 19.8109(4)
_cell_measurement_reflns_used 2931
_cell_measurement_temperature 90(2)
_cell_measurement_theta_max 27.5
_cell_measurement_theta_min 1.0
_cell_volume 1118.00(4)
_computing_cell_refinement
;
Denzo-SMN (Otwinowski & Minor, 1997)
;
_computing_data_collection
;
<i>COLLECT</i> (Nonius, 2002)
;
_computing_data_reduction
;
Denzo-SMN (Otwinowski & Minor, 1997)
;
_computing_molecular_graphics
;
SHELXTL (Sheldrick, 2008)
;
_computing_publication_material
;
XP in SHELXTL (Sheldrick, 2008)
;
_computing_structure_refinement
;
SHELXL97 (Sheldrick, 2015)
;
_computing_structure_solution
;
SHELXS97 (Sheldrick, 2008)
;
_diffrn_ambient_temperature 90(2)
_diffrn_detector_area_resol_mean 18
_diffrn_measured_fraction_theta_full 1.000
_diffrn_measured_fraction_theta_max 1.000
_diffrn_measurement_device_type 'Nonius KappaCCD diffractometer'
_diffrn_measurement_method '\w scans at fixed \c=55\%'
_diffrn_radiation_monochromator graphite
_diffrn_radiation_source 'fine-focus sealed tube'
_diffrn_radiation_type MoK\a
_diffrn_radiation_wavelength 0.71073
_diffrn_reflns_av_R_equivalents 0.0262
_diffrn_reflns_av_sigmaI/netI 0.0313
_diffrn_reflns_limit_h_max 19
_diffrn_reflns_limit_h_min -19
_diffrn_reflns_limit_k_max 5
_diffrn_reflns_limit_k_min -4
_diffrn_reflns_limit_l_max 25
_diffrn_reflns_limit_l_min -25
_diffrn_reflns_number 4587
_diffrn_reflns_theta_full 27.49
_diffrn_reflns_theta_max 27.49
_diffrn_reflns_theta_min 1.50
_exptl_absorpt_coefficient_mu 3.664
_exptl_absorpt_correction_T_max 0.8380
_exptl_absorpt_correction_T_min 0.5278
_exptl_absorpt_correction_type multi-scan
_exptl_absorpt_process_details
;
(Scalepack; Otwinowski & Minor, 1997)
;
_exptl_crystal_colour yellow
_exptl_crystal_density_diffrn 1.736
_exptl_crystal_density_method 'not measured'
_exptl_crystal_description rod
_exptl_crystal_F_000 584
_exptl_crystal_size_max 0.20
_exptl_crystal_size_mid 0.10
_exptl_crystal_size_min 0.05
_refine_diff_density_max 0.674
_refine_diff_density_min -0.814
_refine_ls_extinction_method none
_refine_ls_goodness_of_fit_ref 1.207
_refine_ls_hydrogen_treatment constr
_refine_ls_matrix_type full
_refine_ls_number_parameters 155
_refine_ls_number_reflns 2550
_refine_ls_number_restraints 0
_refine_ls_restrained_S_all 1.207
_refine_ls_R_factor_all 0.0472
_refine_ls_R_factor_gt 0.0378
_refine_ls_shift/su_max 0.000
_refine_ls_shift/su_mean 0.000
_refine_ls_structure_factor_coef Fsqd
_refine_ls_weighting_details 'calc w=1/[\s^2^(Fo^2^)+(0.0621P)^2^+2.3209P] where P=(Fo^2^+2Fc^2^)/3'
_refine_ls_weighting_scheme calc
_refine_ls_wR_factor_gt 0.1163
_refine_ls_wR_factor_ref 0.1304
_reflns_number_gt 2206
_reflns_number_total 2550
_reflns_threshold_expression >2\s(I)
_cod_data_source_file hb4456.cif
_cod_data_source_block I
_cod_original_sg_symbol_H-M 'P 21/n'
_cod_database_code 1571170

loop_
_symmetry_equiv_pos_as_xyz
'x, y, z'
'-x+1/2, y+1/2, -z+1/2'
'-x, -y, -z'
'x-1/2, -y-1/2, z-1/2'

loop_
_atom_site_type_symbol
_atom_site_label
_atom_site_fract_x
_atom_site_fract_y
_atom_site_fract_z
_atom_site_U_iso_or_equiv
_atom_site_adp_type
_atom_site_calc_flag
_atom_site_refinement_flags
_atom_site_occupancy
_atom_site_symmetry_multiplicity
_atom_site_disorder_assembly
_atom_site_disorder_group
Br Br1 0.10141(2) 0.46781(11) 0.57989(2) 0.02709(16) Uani d . 1 1 . .
C C1 0.4236(2) 0.5204(8) 0.66869(17) 0.0142(7) Uani d . 1 1 . .
C C2 0.3806(2) 0.3697(9) 0.60154(16) 0.0129(6) Uani d . 1 1 . .
C C3 0.2839(2) 0.3583(9) 0.57554(16) 0.0142(6) Uani d . 1 1 . .
H H3 0.2554 0.2540 0.5311 0.017 Uiso calc R 1 1 . .
C C4 0.2307(2) 0.4972(9) 0.61400(17) 0.0149(7) Uani d . 1 1 . .
C C5 0.2722(2) 0.6592(9) 0.67881(17) 0.0154(7) Uani d . 1 1 . .
H H5 0.2351 0.7620 0.7044 0.018 Uiso calc R 1 1 . .
C C6 0.3662(2) 0.6696(9) 0.70531(16) 0.0155(7) Uani d . 1 1 . .
H H6 0.3933 0.7796 0.7493 0.019 Uiso calc R 1 1 . .
N N7 0.5173(2) 0.5306(8) 0.69514(15) 0.0172(6) Uani d . 1 1 . .
H H7 0.5482 0.4840 0.6650 0.021 Uiso calc R 1 1 . .
C C8 0.5710(2) 0.6066(9) 0.76502(17) 0.0149(7) Uani d . 1 1 . .
C C9 0.5449(2) 0.4996(9) 0.82367(18) 0.0162(7) Uani d . 1 1 . .
H H9 0.4883 0.3826 0.8176 0.019 Uiso calc R 1 1 . .
C C10 0.6029(3) 0.5664(9) 0.89132(18) 0.0192(7) Uani d . 1 1 . .
H H10 0.5851 0.4970 0.9314 0.023 Uiso calc R 1 1 . .
C C11 0.6858(3) 0.7323(10) 0.90048(18) 0.0221(8) Uani d . 1 1 . .
H H11 0.7246 0.7782 0.9467 0.026 Uiso calc R 1 1 . .
C C12 0.7125(2) 0.8319(10) 0.84229(19) 0.0214(7) Uani d . 1 1 . .
H H12 0.7704 0.9403 0.8487 0.026 Uiso calc R 1 1 . .
C C13 0.6547(2) 0.7736(10) 0.77441(18) 0.0195(7) Uani d . 1 1 . .
H H13 0.6723 0.8478 0.7346 0.023 Uiso calc R 1 1 . .
C C14 0.4345(2) 0.2211(9) 0.55789(16) 0.0156(7) Uani d . 1 1 . .
O O15 0.51870(16) 0.2210(7) 0.57446(12) 0.0211(6) Uani d . 1 1 . .
O O16 0.38326(17) 0.0837(7) 0.49767(12) 0.0199(5) Uani d . 1 1 . .
H H16 0.4176 -0.0037 0.4759 0.030 Uiso calc R 1 1 . .

loop_
_atom_site_aniso_label
_atom_site_aniso_U_11
_atom_site_aniso_U_22
_atom_site_aniso_U_33
_atom_site_aniso_U_12
_atom_site_aniso_U_13
_atom_site_aniso_U_23
Br1 0.0193(2) 0.0366(3) 0.0254(2) 0.00184(16) 0.00662(16) -0.00424(16)
C1 0.0205(16) 0.0130(16) 0.0102(14) -0.0001(13) 0.0061(12) 0.0015(12)
C2 0.0175(15) 0.0140(15) 0.0089(13) -0.0007(13) 0.0063(12) 0.0002(12)
C3 0.0191(16) 0.0128(15) 0.0104(14) 0.0001(13) 0.0036(12) 0.0012(12)
C4 0.0149(15) 0.0170(17) 0.0130(15) 0.0015(13) 0.0043(12) 0.0030(12)
C5 0.0232(17) 0.0128(16) 0.0132(14) 0.0021(14) 0.0100(13) 0.0008(13)
C6 0.0222(17) 0.0144(16) 0.0097(13) 0.0028(14) 0.0041(12) -0.0003(12)
N7 0.0181(14) 0.0250(17) 0.0095(12) -0.0002(12) 0.0054(11) -0.0044(11)
C8 0.0179(16) 0.0148(16) 0.0114(14) 0.0014(13) 0.0034(12) -0.0037(13)
C9 0.0180(16) 0.0171(17) 0.0130(15) -0.0004(13) 0.0039(12) -0.0013(13)
C10 0.0238(18) 0.0208(18) 0.0122(15) 0.0067(14) 0.0040(13) -0.0006(13)
C11 0.0246(18) 0.0205(19) 0.0153(15) 0.0074(15) -0.0033(13) -0.0035(14)
C12 0.0169(16) 0.0216(19) 0.0235(17) 0.0012(15) 0.0023(14) -0.0037(15)
C13 0.0209(17) 0.0201(18) 0.0180(16) 0.0027(14) 0.0066(13) -0.0011(14)
C14 0.0219(17) 0.0159(16) 0.0094(13) -0.0006(14) 0.0053(12) -0.0002(12)
O15 0.0161(12) 0.0342(15) 0.0135(11) -0.0013(11) 0.0052(9) -0.0074(11)
O16 0.0169(12) 0.0315(15) 0.0123(11) -0.0035(11) 0.0058(9) -0.0096(10)

loop_
_atom_type_symbol
_atom_type_description
_atom_type_scat_dispersion_real
_atom_type_scat_dispersion_imag
_atom_type_scat_source
C C 0.0033 0.0016 'International Tables Vol C Tables 4.2.6.8 and 6.1.1.4'
H H 0.0000 0.0000 'International Tables Vol C Tables 4.2.6.8 and 6.1.1.4'
Br Br -0.2901 2.4595 'International Tables Vol C Tables 4.2.6.8 and 6.1.1.4'
N N 0.0061 0.0033 'International Tables Vol C Tables 4.2.6.8 and 6.1.1.4'
O O 0.0106 0.0060 'International Tables Vol C Tables 4.2.6.8 and 6.1.1.4'

loop_
_geom_angle_atom_site_label_1
_geom_angle_atom_site_label_2
_geom_angle_atom_site_label_3
_geom_angle_site_symmetry_1
_geom_angle_site_symmetry_3
_geom_angle
_geom_angle_publ_flag
N7 C1 C6 . . 121.5(3) ?
N7 C1 C2 . . 120.7(3) ?
C6 C1 C2 . . 117.7(3) ?
C3 C2 C1 . . 119.8(3) ?
C3 C2 C14 . . 118.3(3) ?
C1 C2 C14 . . 121.9(3) ?
C4 C3 C2 . . 120.4(3) ?
C4 C3 H3 . . 119.8 ?
C2 C3 H3 . . 119.8 ?
C3 C4 C5 . . 120.2(3) ?
C3 C4 Br1 . . 120.0(3) ?
C5 C4 Br1 . . 119.9(3) ?
C6 C5 C4 . . 120.2(3) ?
C6 C5 H5 . . 119.9 ?
C4 C5 H5 . . 119.9 ?
C5 C6 C1 . . 121.5(3) ?
C5 C6 H6 . . 119.2 ?
C1 C6 H6 . . 119.2 ?
C1 N7 C8 . . 128.2(3) ?
C1 N7 H7 . . 115.9 ?
C8 N7 H7 . . 115.9 ?
C13 C8 C9 . . 119.9(3) ?
C13 C8 N7 . . 118.1(3) ?
C9 C8 N7 . . 121.9(3) ?
C10 C9 C8 . . 119.3(3) ?
C10 C9 H9 . . 120.3 ?
C8 C9 H9 . . 120.3 ?
C11 C10 C9 . . 120.6(3) ?
C11 C10 H10 . . 119.7 ?
C9 C10 H10 . . 119.7 ?
C10 C11 C12 . . 120.0(3) ?
C10 C11 H11 . . 120.0 ?
C12 C11 H11 . . 120.0 ?
C11 C12 C13 . . 120.1(4) ?
C11 C12 H12 . . 119.9 ?
C13 C12 H12 . . 119.9 ?
C8 C13 C12 . . 119.9(3) ?
C8 C13 H13 . . 120.0 ?
C12 C13 H13 . . 120.0 ?
O15 C14 O16 . . 122.1(3) ?
O15 C14 C2 . . 124.1(3) ?
O16 C14 C2 . . 113.8(3) ?
C14 O16 H16 . . 109.5 ?

loop_
_geom_bond_atom_site_label_1
_geom_bond_atom_site_label_2
_geom_bond_site_symmetry_2
_geom_bond_distance
_geom_bond_publ_flag
Br1 C4 . 1.885(3) ?
C1 N7 . 1.368(5) ?
C1 C6 . 1.412(5) ?
C1 C2 . 1.424(4) ?
C2 C3 . 1.409(5) ?
C2 C14 . 1.471(4) ?
C3 C4 . 1.374(5) ?
C3 H3 . 0.9500 ?
C4 C5 . 1.403(5) ?
C5 C6 . 1.371(5) ?
C5 H5 . 0.9500 ?
C6 H6 . 0.9500 ?
N7 C8 . 1.417(4) ?
N7 H7 . 0.8800 ?
C8 C13 . 1.390(5) ?
C8 C9 . 1.397(5) ?
C9 C10 . 1.396(5) ?
C9 H9 . 0.9500 ?
C10 C11 . 1.379(6) ?
C10 H10 . 0.9500 ?
C11 C12 . 1.385(5) ?
C11 H11 . 0.9500 ?
C12 C13 . 1.393(5) ?
C12 H12 . 0.9500 ?
C13 H13 . 0.9500 ?
C14 O15 . 1.226(4) ?
C14 O16 . 1.330(4) ?
O16 H16 . 0.8400 ?

loop_
_geom_hbond_atom_site_label_D
_geom_hbond_atom_site_label_H
_geom_hbond_atom_site_label_A
_geom_hbond_site_symmetry_A
_geom_hbond_distance_DH
_geom_hbond_distance_HA
_geom_hbond_distance_DA
_geom_hbond_angle_DHA
N7 H7 O15 . 0.88 2.00 2.682(4) 134
O16 H16 O15 3_656 0.84 1.79 2.629(4) 174

loop_
_geom_torsion_atom_site_label_1
_geom_torsion_atom_site_label_2
_geom_torsion_atom_site_label_3
_geom_torsion_atom_site_label_4
_geom_torsion_site_symmetry_1
_geom_torsion_site_symmetry_2
_geom_torsion_site_symmetry_3
_geom_torsion_site_symmetry_4
_geom_torsion
_geom_torsion_publ_flag
N7 C1 C2 C3 . . . . 179.3(3) ?
C6 C1 C2 C3 . . . . -3.1(5) ?
N7 C1 C2 C14 . . . . -0.3(5) ?
C6 C1 C2 C14 . . . . 177.3(3) ?
C1 C2 C3 C4 . . . . 1.1(5) ?
C14 C2 C3 C4 . . . . -179.3(3) ?
C2 C3 C4 C5 . . . . 1.6(5) ?
C2 C3 C4 Br1 . . . . -178.1(3) ?
C3 C4 C5 C6 . . . . -2.2(5) ?
Br1 C4 C5 C6 . . . . 177.4(3) ?
C4 C5 C6 C1 . . . . 0.2(5) ?
N7 C1 C6 C5 . . . . -180.0(3) ?
C2 C1 C6 C5 . . . . 2.4(5) ?
C6 C1 N7 C8 . . . . 15.9(5) ?
C2 C1 N7 C8 . . . . -166.6(3) ?
C1 N7 C8 C13 . . . . -147.3(4) ?
C1 N7 C8 C9 . . . . 36.8(5) ?
C13 C8 C9 C10 . . . . 0.9(5) ?
N7 C8 C9 C10 . . . . 176.7(3) ?
C8 C9 C10 C11 . . . . -0.9(5) ?
C9 C10 C11 C12 . . . . -0.5(6) ?
C10 C11 C12 C13 . . . . 1.8(6) ?
C9 C8 C13 C12 . . . . 0.4(5) ?
N7 C8 C13 C12 . . . . -175.6(3) ?
C11 C12 C13 C8 . . . . -1.7(6) ?
C3 C2 C14 O15 . . . . 178.8(3) ?
C1 C2 C14 O15 . . . . -1.6(6) ?
C3 C2 C14 O16 . . . . -1.2(5) ?
C1 C2 C14 O16 . . . . 178.4(3) ?
